data_7041498
loop_
_publ_author_name
'Deville, Claire'
'McKee, Vickie'
'McKenzie, Christine J.'

_publ_section_title
;
 Copper-promoted methylene C-H oxidation to a ketone derivative by O2.
;
_journal_issue 3
_journal_name_full 'Dalton transactions (Cambridge, England : 2003)'
_journal_page_first 709
_journal_page_last 719
_journal_paper_doi 10.1039/c6dt03349k
_journal_volume 46
_journal_year 2017
_chemical_formula_moiety 'C12 H11 N3 O'
_chemical_formula_sum 'C12 H11 N3 O'
_chemical_formula_weight 213.24
_chemical_name_systematic '1,2-di(pyridin-2-yl)-ethanone oxime'
_space_group_crystal_system orthorhombic
_space_group_IT_number 33
_space_group_name_Hall 'P 2c -2n'
_space_group_name_H-M_alt 'P n a 21'
_symmetry_space_group_name_Hall 'P 2c -2n'
_symmetry_space_group_name_H-M 'P n a 21'
_atom_sites_solution_hydrogens geom
_atom_sites_solution_primary dual
_atom_sites_solution_secondary difmap
_audit_creation_method SHELXL-2014/7
_audit_update_record
;
2016-08-11 deposited with the CCDC.
2016-12-09 downloaded from the CCDC.
;
_cell_angle_alpha 90
_cell_angle_beta 90
_cell_angle_gamma 90
_cell_formula_units_Z 4
_cell_length_a 9.1571(7)
_cell_length_b 13.7528(13)
_cell_length_c 8.6319(8)
_cell_measurement_reflns_used 7244
_cell_measurement_temperature 150(2)
_cell_measurement_theta_max 30.45
_cell_measurement_theta_min 2.79
_cell_volume 1087.06(17)
_computing_cell_refinement 'SAINT v.7.68a (Bruker, 2010)'
_computing_data_collection 'APEX2 v.2010.1-2 (Bruker Nonius, 2010)'
_computing_data_reduction 'SAINT v.7.68a (Bruker, 2010)'
_computing_molecular_graphics 'Mercury 3.3 (Macrae et al., 2006)'
_computing_publication_material 'publCIF (Westrip, 2010)'
_computing_structure_refinement 'SHELXL-2014/7 (Sheldrick, 2014)'
_computing_structure_solution 'SHELXT 2014/4 (Sheldrick, 2015)'
_diffrn_ambient_temperature 150(2)
_diffrn_detector_area_resol_mean 9.1
_diffrn_measured_fraction_theta_full 1.000
_diffrn_measured_fraction_theta_max 1.000
_diffrn_measurement_device_type 'CCD area detector'
_diffrn_measurement_method 'phi and omega scans'
_diffrn_radiation_monochromator graphite
_diffrn_radiation_source 'fine-focus sealed tube'
_diffrn_radiation_type MoK\a
_diffrn_radiation_wavelength 0.71073
_diffrn_reflns_av_R_equivalents 0.0822
_diffrn_reflns_av_unetI/netI 0.0555
_diffrn_reflns_Laue_measured_fraction_full 1.000
_diffrn_reflns_Laue_measured_fraction_max 1.000
_diffrn_reflns_limit_h_max 11
_diffrn_reflns_limit_h_min -10
_diffrn_reflns_limit_k_max 16
_diffrn_reflns_limit_k_min -16
_diffrn_reflns_limit_l_max 10
_diffrn_reflns_limit_l_min -10
_diffrn_reflns_number 16000
_diffrn_reflns_point_group_measured_fraction_full 0.992
_diffrn_reflns_point_group_measured_fraction_max 0.991
_diffrn_reflns_theta_full 25.242
_diffrn_reflns_theta_max 26.000
_diffrn_reflns_theta_min 2.672
_exptl_absorpt_coefficient_mu 0.087
_exptl_absorpt_correction_T_max 0.7461
_exptl_absorpt_correction_T_min 0.3421
_exptl_absorpt_correction_type multi-scan
_exptl_absorpt_process_details 'SADABS v2008/1 (Sheldrick, 2008)'
_exptl_crystal_colour colourless
_exptl_crystal_density_diffrn 1.303
_exptl_crystal_description prism
_exptl_crystal_F_000 448
_exptl_crystal_size_max 0.270
_exptl_crystal_size_mid 0.200
_exptl_crystal_size_min 0.200
_refine_diff_density_max 0.190
_refine_diff_density_min -0.205
_refine_diff_density_rms 0.046
_refine_ls_abs_structure_details
;
 Flack x determined using 793 quotients [(I+)-(I-)]/[(I+)+(I-)]
 (Parsons, Flack and Wagner, Acta Cryst. B69 (2013) 249-259).
;
_refine_ls_abs_structure_Flack 0.6(10)
_refine_ls_extinction_method none
_refine_ls_goodness_of_fit_ref 1.103
_refine_ls_hydrogen_treatment constr
_refine_ls_matrix_type full
_refine_ls_number_parameters 145
_refine_ls_number_reflns 2110
_refine_ls_number_restraints 1
_refine_ls_restrained_S_all 1.102
_refine_ls_R_factor_all 0.0571
_refine_ls_R_factor_gt 0.0551
_refine_ls_shift/su_max 0.000
_refine_ls_shift/su_mean 0.000
_refine_ls_structure_factor_coef Fsqd
_refine_ls_weighting_details 'w=1/[\s^2^(Fo^2^)+(0.1116P)^2^] where P=(Fo^2^+2Fc^2^)/3'
_refine_ls_weighting_scheme calc
_refine_ls_wR_factor_gt 0.1620
_refine_ls_wR_factor_ref 0.1644
_reflns_Friedel_coverage 0.853
_reflns_Friedel_fraction_full 0.983
_reflns_Friedel_fraction_max 0.981
_reflns_number_gt 1954
_reflns_number_total 2110
_reflns_threshold_expression 'I > 2\s(I)'
_cod_data_source_file c6dt03349k2.cif
_cod_data_source_block cm14106
_cod_depositor_comments 'Adding full bibliography for 7041497--7041504.cif.'
_cod_original_cell_volume 1087.07(17)
_cod_database_code 7041498
_shelx_shelxl_version_number 2014/7
_shelx_space_group_comment
;
The symmetry employed for this shelxl refinement is uniquely defined
by the following loop, which should always be used as a source of
symmetry information in preference to the above space-group names.
They are only intended as comments.
;
_shelx_estimated_absorpt_t_min 0.977
_shelx_estimated_absorpt_t_max 0.983

loop_
_space_group_symop_operation_xyz
'x, y, z'
'-x, -y, z+1/2'
'x+1/2, -y+1/2, z'
'-x+1/2, y+1/2, z+1/2'

loop_
_atom_site_label
_atom_site_type_symbol
_atom_site_fract_x
_atom_site_fract_y
_atom_site_fract_z
_atom_site_U_iso_or_equiv
_atom_site_adp_type
_atom_site_occupancy
_atom_site_site_symmetry_order
_atom_site_calc_flag
_atom_site_refinement_flags_posn
_atom_site_refinement_flags_adp
O1 O 0.9634(2) 0.39225(18) 0.4459(3) 0.0502(6) Uani 1 1 d . .
H1O H 0.9976 0.3546 0.3784 0.075 Uiso 1 1 calc R U
N1 N 0.5289(3) 0.5165(2) 0.6213(3) 0.0513(7) Uani 1 1 d . .
C1 C 0.3831(4) 0.5208(3) 0.6215(4) 0.0559(9) Uani 1 1 d . .
H1 H 0.3380 0.5764 0.6661 0.067 Uiso 1 1 calc R U
N2 N 0.8114(3) 0.38380(18) 0.4490(4) 0.0457(6) Uani 1 1 d . .
C2 C 0.2940(4) 0.4490(3) 0.5606(4) 0.0542(8) Uani 1 1 d . .
H2 H 0.1908 0.4559 0.5613 0.065 Uiso 1 1 calc R U
C3 C 0.3594(4) 0.3671(3) 0.4986(4) 0.0537(8) Uani 1 1 d . .
H3 H 0.3015 0.3156 0.4583 0.064 Uiso 1 1 calc R U
N3 N 0.9688(3) 0.6620(2) 0.6545(4) 0.0537(7) Uani 1 1 d . .
C4 C 0.5105(4) 0.3610(3) 0.4961(4) 0.0490(7) Uani 1 1 d . .
H4 H 0.5581 0.3057 0.4538 0.059 Uiso 1 1 calc R U
C5 C 0.5909(3) 0.4382(2) 0.5574(4) 0.0439(7) Uani 1 1 d . .
C6 C 0.7533(3) 0.4399(2) 0.5499(4) 0.0441(7) Uani 1 1 d . .
C7 C 0.8375(3) 0.5091(2) 0.6518(4) 0.0456(7) Uani 1 1 d . .
H7A H 0.9226 0.4744 0.6958 0.055 Uiso 1 1 calc R U
H7B H 0.7743 0.5293 0.7391 0.055 Uiso 1 1 calc R U
C9 C 0.8634(4) 0.6176(3) 0.4129(4) 0.0542(8) Uani 1 1 d . .
H9 H 0.8075 0.5729 0.3535 0.065 Uiso 1 1 calc R U
C8 C 0.8912(3) 0.5993(2) 0.5687(4) 0.0446(7) Uani 1 1 d . .
C10 C 0.9173(5) 0.7009(3) 0.3456(4) 0.0617(10) Uani 1 1 d . .
H10 H 0.8991 0.7139 0.2392 0.074 Uiso 1 1 calc R U
C11 C 0.9974(5) 0.7649(3) 0.4327(6) 0.0640(9) Uani 1 1 d . .
H11 H 1.0357 0.8229 0.3887 0.077 Uiso 1 1 calc R U
C12 C 1.0206(5) 0.7422(3) 0.5871(5) 0.0628(10) Uani 1 1 d . .
H12 H 1.0763 0.7861 0.6482 0.075 Uiso 1 1 calc R U

loop_
_atom_site_aniso_label
_atom_site_aniso_U_11
_atom_site_aniso_U_22
_atom_site_aniso_U_33
_atom_site_aniso_U_23
_atom_site_aniso_U_13
_atom_site_aniso_U_12
O1 0.0385(11) 0.0603(13) 0.0518(13) -0.0026(11) 0.0028(10) 0.0013(9)
N1 0.0462(14) 0.0577(16) 0.0501(16) -0.0041(13) 0.0024(13) 0.0001(11)
C1 0.0464(17) 0.071(2) 0.0507(19) -0.0041(16) 0.0054(16) 0.0046(15)
N2 0.0405(13) 0.0499(13) 0.0467(14) 0.0029(11) 0.0002(12) -0.0019(10)
C2 0.0432(16) 0.076(2) 0.0433(16) 0.0054(16) 0.0028(15) -0.0024(14)
C3 0.0479(18) 0.0644(19) 0.0488(16) 0.0039(15) -0.0051(15) -0.0120(15)
N3 0.0538(16) 0.0554(16) 0.0518(16) -0.0021(13) -0.0066(13) -0.0048(12)
C4 0.0464(17) 0.0525(17) 0.0482(15) 0.0021(14) -0.0017(15) -0.0018(12)
C5 0.0424(16) 0.0505(15) 0.0387(15) 0.0045(12) 0.0004(13) -0.0015(12)
C6 0.0447(16) 0.0436(14) 0.0440(16) 0.0026(12) -0.0005(14) -0.0010(12)
C7 0.0417(16) 0.0533(16) 0.0418(15) -0.0021(13) -0.0004(13) -0.0012(12)
C9 0.0618(19) 0.0563(18) 0.0445(18) -0.0032(13) -0.0047(16) -0.0075(15)
C8 0.0403(15) 0.0474(14) 0.0461(17) -0.0009(13) -0.0012(13) 0.0034(11)
C10 0.076(2) 0.060(2) 0.0486(18) 0.0043(15) -0.0002(18) -0.0071(18)
C11 0.078(2) 0.0540(19) 0.060(2) 0.0079(17) 0.001(2) -0.0125(17)
C12 0.071(2) 0.059(2) 0.058(2) -0.0010(17) -0.008(2) -0.0165(16)

loop_
_atom_type_symbol
_atom_type_description
_atom_type_scat_dispersion_real
_atom_type_scat_dispersion_imag
_atom_type_scat_source
C C 0.0033 0.0016 'International Tables Vol C Tables 4.2.6.8 and 6.1.1.4'
H H 0.0000 0.0000 'International Tables Vol C Tables 4.2.6.8 and 6.1.1.4'
N N 0.0061 0.0033 'International Tables Vol C Tables 4.2.6.8 and 6.1.1.4'
O O 0.0106 0.0060 'International Tables Vol C Tables 4.2.6.8 and 6.1.1.4'

loop_
_geom_angle_atom_site_label_1
_geom_angle_atom_site_label_2
_geom_angle_atom_site_label_3
_geom_angle
C5 N1 C1 117.4(3)
N1 C1 C2 123.8(3)
C6 N2 O1 112.2(2)
C3 C2 C1 118.2(3)
C2 C3 C4 119.1(3)
C12 N3 C8 118.6(3)
C3 C4 C5 118.4(3)
N1 C5 C4 123.0(3)
N1 C5 C6 115.5(3)
C4 C5 C6 121.5(3)
N2 C6 C5 115.8(3)
N2 C6 C7 124.4(3)
C5 C6 C7 119.7(3)
C6 C7 C8 114.0(3)
C10 C9 C8 119.5(3)
N3 C8 C9 121.0(3)
N3 C8 C7 115.9(3)
C9 C8 C7 123.1(3)
C11 C10 C9 119.7(4)
C10 C11 C12 117.7(4)
N3 C12 C11 123.5(4)

loop_
_geom_bond_atom_site_label_1
_geom_bond_atom_site_label_2
_geom_bond_distance
O1 N2 1.397(3)
N1 C5 1.336(4)
N1 C1 1.336(4)
C1 C2 1.385(5)
N2 C6 1.279(4)
C2 C3 1.384(5)
C3 C4 1.386(5)
N3 C12 1.335(5)
N3 C8 1.340(4)
C4 C5 1.396(4)
C5 C6 1.489(4)
C6 C7 1.508(4)
C7 C8 1.515(4)
C9 C10 1.376(5)
C9 C8 1.391(5)
C10 C11 1.372(6)
C11 C12 1.385(7)

loop_
_geom_hbond_atom_site_label_D
_geom_hbond_atom_site_label_H
_geom_hbond_atom_site_label_A
_geom_hbond_distance_DH
_geom_hbond_distance_HA
_geom_hbond_distance_DA
_geom_hbond_angle_DHA
_geom_hbond_site_symmetry_A
O1 H1O N3 0.84 1.97 2.696(4) 144.0 2_764

loop_
_geom_torsion_atom_site_label_1
_geom_torsion_atom_site_label_2
_geom_torsion_atom_site_label_3
_geom_torsion_atom_site_label_4
_geom_torsion
C5 N1 C1 C2 0.4(6)
N1 C1 C2 C3 1.4(6)
C1 C2 C3 C4 -1.7(5)
C2 C3 C4 C5 0.3(5)
C1 N1 C5 C4 -1.9(5)
C1 N1 C5 C6 175.9(3)
C3 C4 C5 N1 1.6(5)
C3 C4 C5 C6 -176.1(3)
O1 N2 C6 C5 177.9(2)
O1 N2 C6 C7 1.3(4)
N1 C5 C6 N2 -158.5(3)
C4 C5 C6 N2 19.3(4)
N1 C5 C6 C7 18.2(4)
C4 C5 C6 C7 -163.9(3)
N2 C6 C7 C8 75.1(4)
C5 C6 C7 C8 -101.3(3)
C12 N3 C8 C9 -0.7(5)
C12 N3 C8 C7 179.2(3)
C10 C9 C8 N3 0.6(5)
C10 C9 C8 C7 -179.4(3)
C6 C7 C8 N3 -178.9(3)
C6 C7 C8 C9 1.0(5)
C8 C9 C10 C11 -0.2(6)
C9 C10 C11 C12 0.0(7)
C8 N3 C12 C11 0.6(6)
C10 C11 C12 N3 -0.2(7)
